data_2013640
loop_
_publ_author_name
'Fronczek, Frank R.'
'Kamel, Haidy Nasr'
'Slattery, Marc'

_publ_section_title
;
 Three polymorphs (\a, \b, and \d) of <small>D</small>-mannitol at 100K
;
_journal_issue 10
_journal_name_full 'Acta Crystallographica Section C'
_journal_page_first o567
_journal_page_last o570
_journal_paper_doi 10.1107/S0108270103018961
_journal_volume 59
_journal_year 2003
_chemical_formula_iupac 'C6 H14 O6'
_chemical_formula_moiety 'C6 H14 O6'
_chemical_formula_sum 'C6 H14 O6'
_chemical_formula_weight 182.17
_chemical_name_systematic
;
D-mannitol
;
_space_group_IT_number 19
_symmetry_cell_setting orthorhombic
_symmetry_space_group_name_Hall 'P 2ac 2ab'
_symmetry_space_group_name_H-M 'P 21 21 21'
_atom_sites_solution_hydrogens geom
_atom_sites_solution_primary direct
_atom_sites_solution_secondary difmap
_audit_creation_method SHELXL97
_cell_angle_alpha 90
_cell_angle_beta 90
_cell_angle_gamma 90
_cell_formula_units_Z 4
_cell_length_a 4.8653(10)
_cell_length_b 8.873(2)
_cell_length_c 18.739(3)
_cell_measurement_reflns_used 1228
_cell_measurement_temperature 100
_cell_measurement_theta_max 29.1
_cell_measurement_theta_min 2.5
_cell_volume 809.0(3)
_computing_cell_refinement 'DENZO and SCALEPACK'
_computing_data_collection 'COLLECT (Nonius, 2000)'
_computing_data_reduction 'DENZO and SCALEPACK (Otwinowski & Minor, 1997)'
_computing_molecular_graphics 'ORTEP-3 for Windows (Farrugia, 1997)'
_computing_publication_material SHELXL97
_computing_structure_refinement 'SHELXL97 (Sheldrick, 1997)'
_computing_structure_solution 'SIR97 (Altomare et al., 1999)'
_diffrn_ambient_temperature 100
_diffrn_measured_fraction_theta_full 0.990
_diffrn_measured_fraction_theta_max 0.990
_diffrn_measurement_device 'Nonius KappaCCD area-detector (with Oxford Cryostream)'
_diffrn_measurement_method '\w scans with \k offsets'
_diffrn_radiation_monochromator graphite
_diffrn_radiation_source 'fine-focus sealed tube'
_diffrn_radiation_type MoK\a
_diffrn_radiation_wavelength 0.71073
_diffrn_reflns_av_R_equivalents 0.049
_diffrn_reflns_av_sigmaI/netI 0.064
_diffrn_reflns_limit_h_max 6
_diffrn_reflns_limit_h_min -6
_diffrn_reflns_limit_k_max 12
_diffrn_reflns_limit_k_min -12
_diffrn_reflns_limit_l_max 25
_diffrn_reflns_limit_l_min -25
_diffrn_reflns_number 8346
_diffrn_reflns_theta_full 29.1
_diffrn_reflns_theta_max 29.1
_diffrn_reflns_theta_min 3.1
_diffrn_standards_decay_% <2
_diffrn_standards_number 0
_exptl_absorpt_coefficient_mu 0.135
_exptl_absorpt_correction_type none
_exptl_crystal_colour colorless
_exptl_crystal_density_diffrn 1.496
_exptl_crystal_density_meas ?
_exptl_crystal_density_method 'not measured'
_exptl_crystal_description 'needle fragment'
_exptl_crystal_F_000 392
_exptl_crystal_size_max 0.50
_exptl_crystal_size_mid 0.03
_exptl_crystal_size_min 0.02
_refine_diff_density_max 0.35
_refine_diff_density_min -0.27
_refine_ls_extinction_method none
_refine_ls_goodness_of_fit_ref 1.066
_refine_ls_hydrogen_treatment mixed
_refine_ls_matrix_type full
_refine_ls_number_parameters 127
_refine_ls_number_reflns 1286
_refine_ls_number_restraints 0
_refine_ls_restrained_S_all 1.066
_refine_ls_R_factor_all 0.084
_refine_ls_R_factor_gt 0.054
_refine_ls_shift/su_max <0.001
_refine_ls_shift/su_mean 0.000
_refine_ls_structure_factor_coef Fsqd
_refine_ls_weighting_details 'calc w = 1/[\s^2^(Fo^2^)+(0.0685P)^2^] where P=(Fo^2^+2Fc^2^)/3'
_refine_ls_weighting_scheme calc
_refine_ls_wR_factor_gt 0.116
_refine_ls_wR_factor_ref 0.128
_reflns_number_gt 951
_reflns_number_total 1286
_reflns_threshold_expression I>2\s(I)
_cod_data_source_file jz1573.cif
_cod_data_source_block Alpha
_cod_depositor_comments
;
The following automatic conversions were performed:
'_symmetry_cell_setting' value 'Orthorhombic' changed to 'orthorhombic'
according to '/home/saulius/struct/CIF-dictionaries/cif_core.dic'
dictionary named 'cif_core.dic' version 2.4.1 from 2010-06-29.

Automatic conversion script
Id: cif_fix_enum 1527 2010-12-29 10:47:43Z saulius 

The following automatic conversions were performed:

'_symmetry_cell_setting' value 'Orthorhombic' changed to
'orthorhombic' according to
/home/saulius/struct/CIF-dictionaries/cif_core.dic dictionary named
'cif_core.dic' version 2.4.1 from 2010-06-29.

Automatic conversion script
Id: cif_fix_values 1715 2011-07-08 13:25:40Z adriana 

The following automatic conversions were performed:

'_exptl_crystal_density_meas' value 'not measured' was changed to '?'
- the value is perceived as not measured.

Automatic conversion script
Id: cif_fix_values 3008 2015-01-20 13:52:24Z robertas 
;
_cod_database_code 2013640
_cod_database_fobs_code 2013640

loop_
_symmetry_equiv_pos_as_xyz
'x, y, z'
'-x+1/2, -y, z+1/2'
'x+1/2, -y+1/2, -z'
'-x, y+1/2, -z+1/2'

loop_
_atom_site_label
_atom_site_fract_x
_atom_site_fract_y
_atom_site_fract_z
_atom_site_U_iso_or_equiv
_atom_site_adp_type
_atom_site_calc_flag
_atom_site_refinement_flags
_atom_site_occupancy
_atom_site_disorder_assembly
_atom_site_disorder_group
_atom_site_type_symbol
O1 0.2222(4) 0.3688(3) 0.50519(11) 0.0168(5) Uani d . 1 . . O
H10 0.091(8) 0.390(5) 0.482(2) 0.025 Uiso d . 1 . . H
O2 0.7367(4) 0.4175(3) 0.43556(11) 0.0168(5) Uani d . 1 . . O
H20 0.696(7) 0.332(5) 0.4505(19) 0.025 Uiso d . 1 . . H
O3 0.2089(4) 0.6987(3) 0.39370(11) 0.0139(5) Uani d . 1 . . O
H30 0.275(7) 0.778(5) 0.3833(18) 0.021 Uiso d . 1 . . H
O4 0.7222(4) 0.7196(3) 0.32185(11) 0.0142(5) Uani d . 1 . . O
H40 0.853(8) 0.707(5) 0.3458(19) 0.021 Uiso d . 1 . . H
O5 0.1895(4) 0.4866(3) 0.24210(10) 0.0142(5) Uani d . 1 . . O
H50 0.240(8) 0.407(5) 0.229(2) 0.021 Uiso d . 1 . . H
O6 0.7082(4) 0.4837(3) 0.16834(11) 0.0160(5) Uani d . 1 . . O
H60 0.837(7) 0.491(5) 0.188(2) 0.024 Uiso d . 1 . . H
C1 0.3746(6) 0.5061(4) 0.51429(16) 0.0167(7) Uani d . 1 . . C
H1A 0.4943 0.4973 0.5568 0.020 Uiso calc R 1 . . H
H1B 0.2454 0.5906 0.5224 0.020 Uiso calc R 1 . . H
C2 0.5494(6) 0.5394(4) 0.44927(14) 0.0135(7) Uani d . 1 . . C
H2 0.6602 0.6319 0.4594 0.016 Uiso calc R 1 . . H
C3 0.3776(6) 0.5688(4) 0.38161(15) 0.0121(6) Uani d . 1 . . C
H3 0.2540 0.4802 0.3740 0.015 Uiso calc R 1 . . H
C4 0.5555(6) 0.5871(3) 0.31551(14) 0.0115(6) Uani d . 1 . . C
H4 0.6763 0.4967 0.3099 0.014 Uiso calc R 1 . . H
C5 0.3818(6) 0.6081(4) 0.24772(15) 0.0132(6) Uani d . 1 . . C
H5 0.2755 0.7040 0.2527 0.016 Uiso calc R 1 . . H
C6 0.5557(6) 0.6191(4) 0.17989(16) 0.0154(7) Uani d . 1 . . C
H6A 0.4342 0.6379 0.1384 0.019 Uiso calc R 1 . . H
H6B 0.6842 0.7052 0.1841 0.019 Uiso calc R 1 . . H

loop_
_atom_site_aniso_label
_atom_site_aniso_U_11
_atom_site_aniso_U_22
_atom_site_aniso_U_33
_atom_site_aniso_U_12
_atom_site_aniso_U_13
_atom_site_aniso_U_23
O1 0.0115(9) 0.0194(12) 0.0196(11) 0.0002(9) -0.0033(9) 0.0042(9)
O2 0.0118(9) 0.0162(12) 0.0223(11) 0.0011(9) -0.0003(9) 0.0063(10)
O3 0.0110(9) 0.0131(12) 0.0175(11) 0.0016(9) 0.0012(8) -0.0002(9)
O4 0.0085(9) 0.0164(12) 0.0178(11) -0.0010(9) -0.0027(8) 0.0029(9)
O5 0.0100(9) 0.0123(11) 0.0203(11) 0.0010(9) -0.0018(8) -0.0043(10)
O6 0.0101(9) 0.0184(12) 0.0197(11) 0.0007(9) -0.0005(8) -0.0040(10)
C1 0.0163(13) 0.0171(17) 0.0167(15) -0.0019(13) -0.0011(11) 0.0008(13)
C2 0.0130(13) 0.0117(16) 0.0160(15) 0.0002(12) -0.0024(12) -0.0005(12)
C3 0.0113(12) 0.0115(16) 0.0136(13) 0.0005(11) 0.0008(11) 0.0007(12)
C4 0.0098(12) 0.0128(16) 0.0118(14) 0.0013(11) -0.0018(11) -0.0014(12)
C5 0.0099(12) 0.0137(16) 0.0161(14) -0.0001(11) -0.0015(12) 0.0027(12)
C6 0.0174(13) 0.0155(17) 0.0134(14) 0.0002(13) 0.0004(12) 0.0007(12)

loop_
_atom_type_symbol
_atom_type_description
_atom_type_scat_dispersion_real
_atom_type_scat_dispersion_imag
_atom_type_scat_source
C C 0.0033 0.0016 'International Tables Vol C Tables 4.2.6.8 and 6.1.1.4'
H H 0.0000 0.0000 'International Tables Vol C Tables 4.2.6.8 and 6.1.1.4'
O O 0.0106 0.0060 'International Tables Vol C Tables 4.2.6.8 and 6.1.1.4'

loop_
_geom_angle_atom_site_label_1
_geom_angle_atom_site_label_2
_geom_angle_atom_site_label_3
_geom_angle
C1 O1 H10 106(3)
C2 O2 H20 118(3)
C3 O3 H30 116(3)
C4 O4 H40 113(3)
C5 O5 H50 120(3)
C6 O6 H60 107(4)
O1 C1 C2 111.1(3)
O1 C1 H1A 109.4
C2 C1 H1A 109.4
O1 C1 H1B 109.4
C2 C1 H1B 109.4
H1A C1 H1B 108.0
O2 C2 C1 110.7(3)
O2 C2 C3 108.9(2)
C1 C2 C3 113.0(2)
O2 C2 H2 108.0
C1 C2 H2 108.0
C3 C2 H2 108.0
O3 C3 C4 111.7(2)
O3 C3 C2 108.5(2)
C4 C3 C2 112.3(2)
O3 C3 H3 108.1
C4 C3 H3 108.1
C2 C3 H3 108.1
O4 C4 C3 110.0(2)
O4 C4 C5 106.3(2)
C3 C4 C5 111.9(2)
O4 C4 H4 109.5
C3 C4 H4 109.5
C5 C4 H4 109.5
O5 C5 C6 110.4(2)
O5 C5 C4 109.2(2)
C6 C5 C4 113.0(2)
O5 C5 H5 108.0
C6 C5 H5 108.0
C4 C5 H5 108.0
O6 C6 C5 111.0(3)
O6 C6 H6A 109.4
C5 C6 H6A 109.4
O6 C6 H6B 109.4
C5 C6 H6B 109.4
H6A C6 H6B 108.0

loop_
_geom_bond_atom_site_label_1
_geom_bond_atom_site_label_2
_geom_bond_site_symmetry_2
_geom_bond_distance
_geom_bond_publ_flag
O1 C1 . 1.436(4) ?
O1 H10 . 0.79(4) ?
O2 C2 . 1.437(4) ?
O2 H20 . 0.83(4) ?
O3 C3 . 1.433(4) ?
O3 H30 . 0.80(4) ?
O4 C4 . 1.434(4) ?
O4 H40 . 0.79(4) ?
O5 C5 . 1.431(3) ?
O5 H50 . 0.79(4) ?
O6 C6 . 1.429(4) ?
O6 H60 . 0.73(4) ?
C1 C2 . 1.515(4) ?
C1 H1A . 0.9900 ?
C1 H1B . 0.9900 ?
C2 C3 . 1.541(4) ?
C2 H2 . 1.0000 ?
C3 C4 . 1.520(4) ?
C3 H3 . 1.0000 ?
C4 C5 . 1.537(4) ?
C4 H4 . 1.0000 ?
C5 C6 . 1.530(4) ?
C5 H5 . 1.0000 ?
C6 H6A . 0.9900 ?
C6 H6B . 0.9900 ?

loop_
_geom_hbond_atom_site_label_D
_geom_hbond_atom_site_label_H
_geom_hbond_atom_site_label_A
_geom_hbond_site_symmetry_A
_geom_hbond_distance_DH
_geom_hbond_distance_HA
_geom_hbond_distance_DA
_geom_hbond_angle_DHA
O1 H10 O2 1_455 0.79(4) 1.95(4) 2.733(3) 171(4)
O2 H20 O1 3_556 0.83(4) 1.97(4) 2.774(3) 162(4)
O3 H30 O6 4_655 0.80(4) 2.07(4) 2.812(3) 155(3)
O4 H40 O3 1_655 0.79(4) 1.95(4) 2.730(3) 170(4)
O5 H50 O4 4_645 0.79(4) 1.92(4) 2.689(3) 164(4)
O6 H60 O5 1_655 0.73(4) 2.00(4) 2.719(3) 174(5)

loop_
_geom_torsion_atom_site_label_1
_geom_torsion_atom_site_label_2
_geom_torsion_atom_site_label_3
_geom_torsion_atom_site_label_4
_geom_torsion
O1 C1 C2 O2 -58.3(3)
O1 C1 C2 C3 64.2(3)
O2 C2 C3 O3 -175.0(2)
C1 C2 C3 O3 61.6(3)
O2 C2 C3 C4 -51.1(3)
C1 C2 C3 C4 -174.5(3)
O3 C3 C4 O4 57.0(3)
C2 C3 C4 O4 -65.1(3)
O3 C3 C4 C5 -60.9(3)
C2 C3 C4 C5 177.0(3)
O4 C4 C5 O5 -174.1(2)
C3 C4 C5 O5 -54.0(3)
O4 C4 C5 C6 62.7(3)
C3 C4 C5 C6 -177.2(3)
O5 C5 C6 O6 -60.5(3)
C4 C5 C6 O6 62.1(3)

loop_
_cod_related_entry_id
_cod_related_entry_database
_cod_related_entry_code
1 ChemSpider 6015
